data_7701923
loop_
_publ_author_name
'Chen, Feng'
'Soldevila-Barreda, Joan J'
'Romero-Canel\'on, Isolda'
'Coverdale, James P. C.'
'Song, Ji-Inn'
'Clarkson, Guy J.'
'Kasparkova, Jana'
'Habtemariam, Abraha'
'Brabec, Viktor'
'Wolny, Juliusz A.'
'Sch\"unemann, Volker'
'Sadler, Peter J.'

_publ_section_title
;
 Effect of sulfonamidoethylenediamine substituents in Ru<sup>II</sup>
 arene anticancer catalysts on transfer hydrogenation of coenzyme
 NAD<sup>+</sup> by formate.
;
_journal_issue 21
_journal_name_full 'Dalton transactions (Cambridge, England : 2003)'
_journal_page_first 7178
_journal_page_last 7189
_journal_paper_doi 10.1039/c8dt00438b
_journal_volume 47
_journal_year 2018
_chemical_formula_moiety 'C21 H31 Cl N2 O2 Ru S'
_chemical_formula_sum 'C21 H31 Cl N2 O2 Ru S'
_chemical_formula_weight 512.06
_space_group_crystal_system monoclinic
_space_group_IT_number 14
_space_group_name_Hall '-P 2ybc'
_space_group_name_H-M_alt 'P 1 21/c 1'
_symmetry_space_group_name_Hall '-P 2ybc'
_symmetry_space_group_name_H-M 'P 1 21/c 1'
_atom_sites_solution_hydrogens geom
_audit_creation_date 2015-12-09
_audit_creation_method
;
Olex2 1.2
(compiled 2015.09.30 svn.r3233 for OlexSys, GUI svn.r5103)
;
_audit_update_record
;
2017-08-29 deposited with the CCDC.
2018-04-12 downloaded from the CCDC.
;
_cell_angle_alpha 90
_cell_angle_beta 102.1274(7)
_cell_angle_gamma 90
_cell_formula_units_Z 4
_cell_length_a 13.88136(9)
_cell_length_b 10.43716(8)
_cell_length_c 15.24599(11)
_cell_measurement_reflns_used 96595
_cell_measurement_temperature 150(2)
_cell_measurement_theta_max 37.5740
_cell_measurement_theta_min 2.8260
_cell_volume 2159.57(3)
_computing_cell_refinement 'CrysAlisPro 1.171.38.41 (Rigaku OD, 2015)'
_computing_data_collection 'CrysAlisPro 1.171.38.41 (Rigaku OD, 2015)'
_computing_data_reduction 'CrysAlisPro 1.171.38.41 (Rigaku OD, 2015)'
_computing_molecular_graphics 'Olex2 (Dolomanov et al., 2009)'
_computing_publication_material 'Olex2 (Dolomanov et al., 2009)'
_computing_structure_refinement 'ShelXL (Sheldrick, 2015)'
_computing_structure_solution 'ShelXT (Sheldrick, 2015)'
_diffrn_ambient_environment N~2~
_diffrn_ambient_temperature 150(2)
_diffrn_detector 'CCD plate'
_diffrn_detector_area_resol_mean 5.1417
_diffrn_detector_type Ruby
_diffrn_measured_fraction_theta_full 0.999
_diffrn_measured_fraction_theta_max 0.978
_diffrn_measurement_details
;
List of Runs (angles in degrees, time in seconds):

  # Type    Start    End  Width  t~exp~   \w     \q     \k     \f   Frames
#--------------------------------------------------------------------------
  1  \w      0.00  89.00   1.00    5.00    --   30.04-129.00  69.41   89
  2  \w     -3.00 106.00   1.00    5.00    --   30.04  77.00 -60.00  109
  3  \w    -44.00  55.00   1.00    5.00    --   30.04 -38.00  60.00   99
  4  \w    -42.00  58.00   1.00    5.00    --   30.04 -57.00 -90.00  100
  5  \w      2.00 102.00   1.00    5.00    --   30.04  57.00-150.00  100
  6  \w      2.00 102.00   1.00    5.00    --   30.04  57.00 150.00  100
  7  \w     35.00 119.00   1.00    5.00    --   30.04 178.00 -60.00   84
  8  \w    -25.00  71.00   1.00    5.00    --   30.04 -99.00-180.00   96
  9  \w     -3.00 106.00   1.00    5.00    --   30.04  77.00  30.00  109
 10  \w    -90.00 -22.00   1.00    5.00    --  -31.13 129.00-169.20   68
 11  \w    -32.00  26.00   1.00    5.00    --    2.00  81.00-117.05   58
 12  \w     -3.00 106.00   1.00    5.00    --   30.04  77.00-120.00  109
 13  \w    -25.00  71.00   1.00    5.00    --   30.04 -99.00 -30.00   96
 14  \w   -105.00  -7.00   1.00    5.00    --  -31.13 -38.00 -90.00   98
 15  \w   -107.00   1.00   1.00    5.00    --  -31.13 -77.00  30.00  108
 16  \w   -120.00 -57.00   1.00    5.00    --  -31.13-178.00 -30.00   63
 17  \w    -56.00  43.00   1.00    5.00    --  -31.13  38.00   0.00   99
 18  \w      1.00  28.00   1.00    5.00    --  -31.13-131.00-158.17   27
 19  \w    -58.00 118.00   1.00    5.00    --   30.04   0.00-150.00  176
 20  \w    -58.00 118.00   1.00    5.00    --   30.04   0.00-120.00  176
 21  \w    -58.00 118.00   1.00    5.00    --   30.04   0.00 -90.00  176
 22  \w    -58.00  32.00   1.00    5.00    --   30.04   0.00 -60.00   90
 23  \w    -58.00 118.00   1.00    5.00    --   30.04   0.00-180.00  176
;
_diffrn_measurement_device 'four-circle diffractometer'
_diffrn_measurement_device_type 'Xcalibur, Ruby, Gemini'
_diffrn_measurement_method '\w scans'
_diffrn_orient_matrix_type 'CrysAlisPro convention (1999,Acta A55,543-557)'
_diffrn_orient_matrix_UB_11 0.0261556000
_diffrn_orient_matrix_UB_12 0.0339654000
_diffrn_orient_matrix_UB_13 -0.0278957000
_diffrn_orient_matrix_UB_21 -0.0451183000
_diffrn_orient_matrix_UB_22 0.0153867000
_diffrn_orient_matrix_UB_23 -0.0296058000
_diffrn_orient_matrix_UB_31 -0.0034056000
_diffrn_orient_matrix_UB_32 0.0568094000
_diffrn_orient_matrix_UB_33 0.0246979000
_diffrn_radiation_monochromator graphite
_diffrn_radiation_probe x-ray
_diffrn_radiation_type MoK\a
_diffrn_radiation_wavelength 0.71073
_diffrn_reflns_av_R_equivalents 0.0386
_diffrn_reflns_av_unetI/netI 0.0140
_diffrn_reflns_Laue_measured_fraction_full 0.999
_diffrn_reflns_Laue_measured_fraction_max 0.978
_diffrn_reflns_limit_h_max 23
_diffrn_reflns_limit_h_min -23
_diffrn_reflns_limit_k_max 17
_diffrn_reflns_limit_k_min -17
_diffrn_reflns_limit_l_max 26
_diffrn_reflns_limit_l_min -26
_diffrn_reflns_number 201186
_diffrn_reflns_point_group_measured_fraction_full 0.999
_diffrn_reflns_point_group_measured_fraction_max 0.978
_diffrn_reflns_theta_full 25.242
_diffrn_reflns_theta_max 37.776
_diffrn_reflns_theta_min 2.658
_diffrn_source 'fine-focus sealed X-ray tube'
_diffrn_source_type 'Enhance (Mo) X-ray Source'
_exptl_absorpt_coefficient_mu 0.966
_exptl_absorpt_correction_T_max 1.00000
_exptl_absorpt_correction_T_min 0.70178
_exptl_absorpt_correction_type multi-scan
_exptl_absorpt_process_details
;
CrysAlisPro 1.171.38.41 (Rigaku Oxford Diffraction, 2015)
Empirical absorption correction using spherical harmonics,
 implemented in SCALE3 ABSPACK scaling algorithm.
;
_exptl_crystal_colour orange
_exptl_crystal_colour_primary orange
_exptl_crystal_density_diffrn 1.575
_exptl_crystal_description block
_exptl_crystal_F_000 1056
_exptl_crystal_size_max 0.6
_exptl_crystal_size_mid 0.4
_exptl_crystal_size_min 0.06
_refine_diff_density_max 1.201
_refine_diff_density_min -1.321
_refine_diff_density_rms 0.076
_refine_ls_extinction_method none
_refine_ls_goodness_of_fit_ref 1.158
_refine_ls_hydrogen_treatment constr
_refine_ls_matrix_type full
_refine_ls_number_parameters 274
_refine_ls_number_reflns 11305
_refine_ls_number_restraints 0
_refine_ls_restrained_S_all 1.158
_refine_ls_R_factor_all 0.0312
_refine_ls_R_factor_gt 0.0273
_refine_ls_shift/su_max 0.001
_refine_ls_shift/su_mean 0.000
_refine_ls_structure_factor_coef Fsqd
_refine_ls_weighting_details 'w=1/[\s^2^(Fo^2^)+(0.0214P)^2^+1.3944P] where P=(Fo^2^+2Fc^2^)/3'
_refine_ls_weighting_scheme calc
_refine_ls_wR_factor_gt 0.0616
_refine_ls_wR_factor_ref 0.0629
_reflns_Friedel_coverage 0.000
_reflns_number_gt 10510
_reflns_number_total 11305
_reflns_threshold_expression 'I > 2\s(I)'
_cod_data_source_file c8dt00438b4.cif
_cod_data_source_block fc8
_cod_database_code 7701923
_chemical_oxdiff_formula 'C20 H20 N2 O2 S Cl Ru'
_shelx_space_group_comment
;
The symmetry employed for this shelxl refinement is uniquely defined
by the following loop, which should always be used as a source of
symmetry information in preference to the above space-group names.
They are only intended as comments.
;
_reflns_odcompleteness_completeness 99.92
_reflns_odcompleteness_iscentric 1
_reflns_odcompleteness_theta 36.23
_olex2_refinement_description
;
The atoms from the sulphonamide nitrogen to the end of the chain ( C10 C11 N12 C13) were 
modeled as disordered over two positions related by a small ruffle in the chain. 
The occupancy of the two positions were linked to a free variable which refined to 86:14. 
The minor component was refined isotropically. The NH of the major component was located 
in a difference map though both it and the NH of the minor position were placed at 
calculated positions for the rest of the refinement.

1. Fixed Uiso
 At 1.2 times of:
  All C(H) groups, All C(H,H) groups, All N(H) groups
 At 1.5 times of:
  All C(H,H,H) groups, All C(H,H,H,H,H,H) groups
2. Others
 Sof(C10A)=Sof(H10A)=Sof(H10B)=Sof(C11A)=Sof(H11A)=Sof(H11B)=Sof(N12A)=
 Sof(H12A)=Sof(C13A)=Sof(H13C)=Sof(H13D)=Sof(H14D)=Sof(H14E)=Sof(H14F)=1-FVAR(1)
 Sof(C10)=Sof(H10C)=Sof(H10D)=Sof(C11)=Sof(H11C)=Sof(H11D)=Sof(N12)=Sof(H12)=
 Sof(C13)=Sof(H13A)=Sof(H13B)=Sof(H14A)=Sof(H14B)=Sof(H14C)=FVAR(1)
3.a Ternary CH refined with riding coordinates:
 N12(H12), N12A(H12A), C21(H21)
3.b Secondary CH2 refined with riding coordinates:
 C10A(H10A,H10B), C10(H10C,H10D), C11A(H11A,H11B), C11(H11C,H11D), C13(H13A,
 H13B), C13A(H13C,H13D)
3.c Me refined with riding coordinates:
 C14(H14A,H14B,H14C), C14(H14D,H14E,H14F)
3.d Aromatic/amide H refined with riding coordinates:
 C3(H3), C4(H4), C6(H6), C7(H7), C15(H15), C16(H16), C18(H18), C19(H19)
3.e Idealised Me refined as rotating group:
 C1(H1A,H1B,H1C), C22(H22A,H22B,H22C), C23(H23A,H23B,H23C), C24(H24A,H24B,H24C)
;
_shelx_shelxl_version_number 2014/7
_olex2_submission_special_instructions 'No special instructions were received'
_oxdiff_exptl_absorpt_empirical_details
;
Empirical correction (ABSPACK) includes:
- Absorption correction using spherical harmonics
- Frame scaling
;
_oxdiff_exptl_absorpt_empirical_full_max 1.356
_oxdiff_exptl_absorpt_empirical_full_min 0.864

loop_
_space_group_symop_operation_xyz
'x, y, z'
'-x, y+1/2, -z+1/2'
'-x, -y, -z'
'x, -y-1/2, z-1/2'

loop_
_atom_site_label
_atom_site_type_symbol
_atom_site_fract_x
_atom_site_fract_y
_atom_site_fract_z
_atom_site_U_iso_or_equiv
_atom_site_adp_type
_atom_site_occupancy
_atom_site_site_symmetry_order
_atom_site_calc_flag
_atom_site_refinement_flags_posn
_atom_site_refinement_flags_occupancy
_atom_site_disorder_assembly
_atom_site_disorder_group
Ru1 Ru 0.72190(2) 0.31911(2) 0.21854(2) 0.01317(2) Uani 1 1 d . . . .
Cl1 Cl 0.86724(2) 0.34872(3) 0.33573(2) 0.02351(5) Uani 1 1 d . . . .
C1 C 0.85052(11) 0.72026(14) 0.68201(9) 0.0280(2) Uani 1 1 d . . . .
H1A H 0.8088 0.7690 0.7145 0.042 Uiso 1 1 calc GR . . .
H1B H 0.9033 0.7756 0.6699 0.042 Uiso 1 1 calc GR . . .
H1C H 0.8794 0.6471 0.7185 0.042 Uiso 1 1 calc GR . . .
C2 C 0.78923(9) 0.67277(11) 0.59473(8) 0.02087(19) Uani 1 1 d . . . .
C3 C 0.68809(9) 0.65356(13) 0.58377(8) 0.0220(2) Uani 1 1 d . . . .
H3 H 0.6569 0.6698 0.6325 0.026 Uiso 1 1 calc R . . .
C4 C 0.63196(8) 0.61073(12) 0.50204(8) 0.02024(19) Uani 1 1 d . . . .
H4 H 0.5632 0.5970 0.4955 0.024 Uiso 1 1 calc R . . .
C5 C 0.67722(8) 0.58827(11) 0.43032(7) 0.01842(18) Uani 1 1 d . . . .
C6 C 0.77851(9) 0.60378(13) 0.44097(9) 0.0234(2) Uani 1 1 d . . . .
H6 H 0.8098 0.5858 0.3926 0.028 Uiso 1 1 calc R . . .
C7 C 0.83368(9) 0.64550(13) 0.52240(9) 0.0242(2) Uani 1 1 d . . . .
H7 H 0.9029 0.6558 0.5294 0.029 Uiso 1 1 calc R . . .
S8 S 0.60834(2) 0.54335(3) 0.32239(2) 0.01827(5) Uani 1 1 d . . . .
O8A O 0.63967(8) 0.62842(9) 0.25920(6) 0.02578(18) Uani 1 1 d . . . .
O8B O 0.50551(7) 0.55347(11) 0.32973(6) 0.02651(19) Uani 1 1 d . . . .
N9 N 0.63498(7) 0.40094(9) 0.30348(6) 0.01793(16) Uani 1 1 d . . . .
C10A C 0.6270(8) 0.3271(10) 0.3828(7) 0.0228(18) Uiso 0.133(4) 1 d . P A 2
H10A H 0.5666 0.3498 0.4041 0.027 Uiso 0.133(4) 1 calc R P A 2
H10B H 0.6851 0.3407 0.4321 0.027 Uiso 0.133(4) 1 calc R P A 2
C10 C 0.59197(12) 0.30392(14) 0.35548(10) 0.0206(3) Uani 0.867(4) 1 d . P A 1
H10C H 0.5282 0.2728 0.3200 0.025 Uiso 0.867(4) 1 calc R P A 1
H10D H 0.5804 0.3421 0.4118 0.025 Uiso 0.867(4) 1 calc R P A 1
C11A C 0.6227(7) 0.1906(9) 0.3489(7) 0.0183(16) Uiso 0.133(4) 1 d . P A 2
H11A H 0.6181 0.1295 0.3975 0.022 Uiso 0.133(4) 1 calc R P A 2
H11B H 0.5651 0.1781 0.2989 0.022 Uiso 0.133(4) 1 calc R P A 2
C11 C 0.66398(12) 0.19492(13) 0.37616(9) 0.0194(3) Uani 0.867(4) 1 d . P A 1
H11C H 0.7242 0.2235 0.4186 0.023 Uiso 0.867(4) 1 calc R P A 1
H11D H 0.6344 0.1235 0.4042 0.023 Uiso 0.867(4) 1 calc R P A 1
N12 N 0.68905(10) 0.15163(11) 0.29139(9) 0.0159(2) Uani 0.867(4) 1 d . P A 1
H12 H 0.6277 0.1132 0.2547 0.019 Uiso 0.867(4) 1 calc R P A 1
N12A N 0.7179(7) 0.1721(8) 0.3171(6) 0.0165(14) Uiso 0.133(4) 1 d . P A 2
H12A H 0.7736 0.1880 0.3693 0.020 Uiso 0.133(4) 1 calc R P A 2
C13 C 0.76470(13) 0.04886(13) 0.30503(10) 0.0208(3) Uani 0.867(4) 1 d . P A 1
H13A H 0.8275 0.0848 0.3391 0.025 Uiso 0.867(4) 1 calc R P A 1
H13B H 0.7755 0.0215 0.2457 0.025 Uiso 0.867(4) 1 calc R P A 1
C13A C 0.7252(10) 0.0352(11) 0.2872(8) 0.025(2) Uiso 0.133(4) 1 d . P A 2
H13C H 0.6645 0.0158 0.2421 0.030 Uiso 0.133(4) 1 calc R P A 2
H13D H 0.7808 0.0306 0.2558 0.030 Uiso 0.133(4) 1 calc R P A 2
C14 C 0.73895(12) -0.06785(14) 0.35429(11) 0.0325(3) Uani 1 1 d . . . .
H14A H 0.7924 -0.1307 0.3605 0.049 Uiso 0.867(4) 1 calc R P A 1
H14B H 0.7299 -0.0425 0.4139 0.049 Uiso 0.867(4) 1 calc R P A 1
H14C H 0.6778 -0.1059 0.3204 0.049 Uiso 0.867(4) 1 calc R P A 1
H14D H 0.7423 -0.1505 0.3245 0.049 Uiso 0.133(4) 1 calc R P A 2
H14E H 0.8003 -0.0535 0.3985 0.049 Uiso 0.133(4) 1 calc R P A 2
H14F H 0.6833 -0.0683 0.3847 0.049 Uiso 0.133(4) 1 calc R P A 2
C15 C 0.74789(8) 0.20912(11) 0.10231(7) 0.01710(17) Uani 1 1 d . . . .
H15 H 0.7697 0.1239 0.0965 0.021 Uiso 1 1 calc R . . .
C16 C 0.64502(8) 0.23372(11) 0.09509(7) 0.01723(17) Uani 1 1 d . . . .
H16 H 0.6000 0.1640 0.0872 0.021 Uiso 1 1 calc R . . .
C17 C 0.60944(8) 0.35958(11) 0.09945(7) 0.01759(17) Uani 1 1 d . . . .
C18 C 0.67968(9) 0.46210(11) 0.11277(7) 0.01797(17) Uani 1 1 d . . . .
H18 H 0.6575 0.5480 0.1142 0.022 Uiso 1 1 calc R . . .
C19 C 0.78062(8) 0.43712(11) 0.12373(7) 0.01789(17) Uani 1 1 d . . . .
H19 H 0.8260 0.5063 0.1353 0.021 Uiso 1 1 calc R . . .
C20 C 0.81694(8) 0.30940(11) 0.11792(7) 0.01688(17) Uani 1 1 d . . . .
C21 C 0.92712(8) 0.28971(13) 0.13098(8) 0.0223(2) Uani 1 1 d . . . .
H21 H 0.9592 0.3366 0.1867 0.027 Uiso 1 1 calc R . . .
C22 C 0.95917(11) 0.15121(16) 0.14254(13) 0.0363(3) Uani 1 1 d . . . .
H22A H 0.9339 0.1131 0.1920 0.054 Uiso 1 1 calc GR . . .
H22B H 1.0313 0.1467 0.1561 0.054 Uiso 1 1 calc GR . . .
H22C H 0.9331 0.1041 0.0870 0.054 Uiso 1 1 calc GR . . .
C23 C 0.96255(12) 0.3515(2) 0.05201(12) 0.0375(3) Uani 1 1 d . . . .
H23A H 0.9334 0.3062 -0.0035 0.056 Uiso 1 1 calc GR . . .
H23B H 1.0345 0.3460 0.0624 0.056 Uiso 1 1 calc GR . . .
H23C H 0.9423 0.4416 0.0468 0.056 Uiso 1 1 calc GR . . .
C24 C 0.50240(9) 0.38541(14) 0.09630(9) 0.0250(2) Uani 1 1 d . . . .
H24A H 0.4739 0.3133 0.1232 0.038 Uiso 1 1 calc GR . . .
H24B H 0.4676 0.3959 0.0338 0.038 Uiso 1 1 calc GR . . .
H24C H 0.4958 0.4639 0.1298 0.038 Uiso 1 1 calc GR . . .

loop_
_atom_site_aniso_label
_atom_site_aniso_U_11
_atom_site_aniso_U_22
_atom_site_aniso_U_33
_atom_site_aniso_U_23
_atom_site_aniso_U_13
_atom_site_aniso_U_12
Ru1 0.01439(3) 0.01316(3) 0.01276(3) 0.00033(2) 0.00465(2) 0.00025(2)
Cl1 0.01975(11) 0.03044(14) 0.01880(11) -0.00226(10) 0.00053(9) 0.00039(10)
C1 0.0308(6) 0.0258(6) 0.0236(5) 0.0003(4) -0.0032(4) -0.0042(5)
C2 0.0234(5) 0.0172(4) 0.0202(5) 0.0013(4) 0.0006(4) 0.0001(4)
C3 0.0225(5) 0.0269(5) 0.0164(4) -0.0008(4) 0.0035(4) 0.0030(4)
C4 0.0186(4) 0.0257(5) 0.0164(4) -0.0015(4) 0.0038(3) 0.0034(4)
C5 0.0200(4) 0.0184(4) 0.0172(4) -0.0014(3) 0.0049(3) 0.0026(4)
C6 0.0220(5) 0.0260(5) 0.0241(5) -0.0028(4) 0.0088(4) -0.0007(4)
C7 0.0202(5) 0.0248(5) 0.0277(6) -0.0011(4) 0.0050(4) -0.0031(4)
S8 0.02094(11) 0.01863(11) 0.01553(10) -0.00157(8) 0.00446(8) 0.00528(9)
O8A 0.0412(5) 0.0175(4) 0.0198(4) 0.0019(3) 0.0089(4) 0.0047(4)
O8B 0.0198(4) 0.0352(5) 0.0234(4) -0.0078(4) 0.0022(3) 0.0093(4)
N9 0.0228(4) 0.0162(4) 0.0173(4) 0.0006(3) 0.0099(3) 0.0025(3)
C10 0.0240(6) 0.0204(6) 0.0206(6) 0.0010(4) 0.0122(5) 0.0001(5)
C11 0.0267(7) 0.0184(5) 0.0146(5) 0.0009(4) 0.0079(5) -0.0008(4)
N12 0.0185(5) 0.0150(4) 0.0146(5) 0.0005(3) 0.0046(4) -0.0003(4)
C13 0.0231(7) 0.0161(5) 0.0238(6) 0.0036(4) 0.0063(5) 0.0030(5)
C14 0.0393(7) 0.0217(6) 0.0402(8) 0.0123(5) 0.0164(6) 0.0078(5)
C15 0.0174(4) 0.0175(4) 0.0173(4) -0.0034(3) 0.0057(3) -0.0020(3)
C16 0.0164(4) 0.0191(4) 0.0166(4) -0.0028(3) 0.0044(3) -0.0039(3)
C17 0.0172(4) 0.0206(4) 0.0149(4) 0.0013(3) 0.0031(3) 0.0003(3)
C18 0.0226(4) 0.0170(4) 0.0148(4) 0.0020(3) 0.0051(3) 0.0005(4)
C19 0.0210(4) 0.0173(4) 0.0168(4) -0.0006(3) 0.0075(3) -0.0044(3)
C20 0.0163(4) 0.0196(4) 0.0160(4) -0.0029(3) 0.0064(3) -0.0033(3)
C21 0.0156(4) 0.0292(6) 0.0234(5) -0.0073(4) 0.0068(4) -0.0032(4)
C22 0.0212(5) 0.0346(7) 0.0535(10) -0.0068(7) 0.0085(6) 0.0048(5)
C23 0.0263(6) 0.0546(10) 0.0371(8) 0.0001(7) 0.0194(6) -0.0055(6)
C24 0.0169(4) 0.0300(6) 0.0272(5) 0.0012(5) 0.0026(4) 0.0035(4)

loop_
_atom_type_symbol
_atom_type_description
_atom_type_scat_dispersion_real
_atom_type_scat_dispersion_imag
_atom_type_scat_source
C C 0.0033 0.0016 'International Tables Vol C Tables 4.2.6.8 and 6.1.1.4'
H H 0.0000 0.0000 'International Tables Vol C Tables 4.2.6.8 and 6.1.1.4'
Cl Cl 0.1484 0.1585 'International Tables Vol C Tables 4.2.6.8 and 6.1.1.4'
N N 0.0061 0.0033 'International Tables Vol C Tables 4.2.6.8 and 6.1.1.4'
O O 0.0106 0.0060 'International Tables Vol C Tables 4.2.6.8 and 6.1.1.4'
Ru Ru -1.2594 0.8363 'International Tables Vol C Tables 4.2.6.8 and 6.1.1.4'
S S 0.1246 0.1234 'International Tables Vol C Tables 4.2.6.8 and 6.1.1.4'

loop_
_geom_angle_atom_site_label_1
_geom_angle_atom_site_label_2
_geom_angle_atom_site_label_3
_geom_angle
N9 Ru1 Cl1 89.47(3)
N9 Ru1 N12 78.74(4)
N9 Ru1 N12A 76.1(2)
N9 Ru1 C15 155.36(4)
N9 Ru1 C16 117.30(4)
N9 Ru1 C17 91.77(4)
N9 Ru1 C18 94.40(4)
N9 Ru1 C19 121.02(4)
N9 Ru1 C20 158.85(4)
N12 Ru1 Cl1 87.55(4)
N12 Ru1 C15 94.56(4)
N12 Ru1 C17 113.14(5)
N12 Ru1 C18 151.08(5)
N12 Ru1 C19 160.24(4)
N12 Ru1 C20 122.32(4)
N12A Ru1 Cl1 73.5(3)
N12A Ru1 C15 102.8(2)
N12A Ru1 C17 127.0(3)
N12A Ru1 C18 163.3(2)
N12A Ru1 C19 158.6(2)
N12A Ru1 C20 123.6(2)
C15 Ru1 Cl1 114.12(3)
C15 Ru1 C20 36.99(4)
C16 Ru1 Cl1 151.98(3)
C16 Ru1 N12 89.72(5)
C16 Ru1 N12A 103.5(3)
C16 Ru1 C15 38.37(4)
C16 Ru1 C17 38.05(4)
C16 Ru1 C18 68.32(4)
C16 Ru1 C19 80.80(4)
C16 Ru1 C20 68.60(4)
C17 Ru1 Cl1 159.12(3)
C17 Ru1 C15 68.88(4)
C17 Ru1 C18 38.40(4)
C17 Ru1 C19 68.88(4)
C17 Ru1 C20 81.88(4)
C18 Ru1 Cl1 120.73(3)
C18 Ru1 C15 79.99(4)
C18 Ru1 C20 68.18(4)
C19 Ru1 Cl1 92.72(3)
C19 Ru1 C15 67.33(4)
C19 Ru1 C18 37.39(4)
C19 Ru1 C20 37.96(4)
C20 Ru1 Cl1 89.52(3)
H1A C1 H1B 109.5
H1A C1 H1C 109.5
H1B C1 H1C 109.5
C2 C1 H1A 109.5
C2 C1 H1B 109.5
C2 C1 H1C 109.5
C3 C2 C1 121.46(12)
C3 C2 C7 118.41(11)
C7 C2 C1 120.13(12)
C2 C3 H3 119.6
C2 C3 C4 120.81(11)
C4 C3 H3 119.6
C3 C4 H4 120.1
C5 C4 C3 119.73(11)
C5 C4 H4 120.1
C4 C5 S8 121.78(9)
C6 C5 C4 120.08(11)
C6 C5 S8 118.12(9)
C5 C6 H6 120.1
C7 C6 C5 119.77(11)
C7 C6 H6 120.1
C2 C7 H7 119.4
C6 C7 C2 121.15(11)
C6 C7 H7 119.4
O8A S8 C5 106.01(6)
O8A S8 O8B 116.34(6)
O8A S8 N9 110.10(5)
O8B S8 C5 104.70(5)
O8B S8 N9 110.73(6)
N9 S8 C5 108.45(5)
S8 N9 Ru1 132.59(6)
C10A N9 Ru1 116.4(4)
C10A N9 S8 106.6(4)
C10 N9 Ru1 113.22(7)
C10 N9 S8 114.19(8)
N9 C10A H10A 111.2
N9 C10A H10B 111.2
N9 C10A C11A 102.6(8)
H10A C10A H10B 109.2
C11A C10A H10A 111.2
C11A C10A H10B 111.2
N9 C10 H10C 110.2
N9 C10 H10D 110.2
N9 C10 C11 107.67(11)
H10C C10 H10D 108.5
C11 C10 H10C 110.2
C11 C10 H10D 110.2
C10A C11A H11A 110.8
C10A C11A H11B 110.8
H11A C11A H11B 108.9
N12A C11A C10A 104.8(8)
N12A C11A H11A 110.8
N12A C11A H11B 110.8
C10 C11 H11C 110.0
C10 C11 H11D 110.0
H11C C11 H11D 108.4
N12 C11 C10 108.44(12)
N12 C11 H11C 110.0
N12 C11 H11D 110.0
Ru1 N12 H12 106.4
C11 N12 Ru1 108.34(8)
C11 N12 H12 106.4
C11 N12 C13 112.82(12)
C13 N12 Ru1 115.79(9)
C13 N12 H12 106.4
Ru1 N12A H12A 107.9
C11A N12A Ru1 106.5(5)
C11A N12A H12A 107.9
C13A N12A Ru1 116.7(6)
C13A N12A C11A 109.7(9)
C13A N12A H12A 107.9
N12 C13 H13A 108.6
N12 C13 H13B 108.6
N12 C13 C14 114.66(13)
H13A C13 H13B 107.6
C14 C13 H13A 108.6
C14 C13 H13B 108.6
N12A C13A H13C 107.5
N12A C13A H13D 107.5
H13C C13A H13D 107.0
C14 C13A N12A 119.3(8)
C14 C13A H13C 107.5
C14 C13A H13D 107.5
C13 C14 H14A 109.5
C13 C14 H14B 109.5
C13 C14 H14C 109.5
C13A C14 H14D 109.5
C13A C14 H14E 109.5
C13A C14 H14F 109.5
H14A C14 H14B 109.5
H14A C14 H14C 109.5
H14B C14 H14C 109.5
H14D C14 H14E 109.5
H14D C14 H14F 109.5
H14E C14 H14F 109.5
Ru1 C15 H15 132.3
C16 C15 Ru1 68.86(6)
C16 C15 H15 119.6
C20 C15 Ru1 72.36(6)
C20 C15 H15 119.6
C20 C15 C16 120.87(10)
Ru1 C16 H16 128.3
C15 C16 Ru1 72.77(6)
C15 C16 H16 119.4
C17 C16 Ru1 71.77(6)
C17 C16 C15 121.13(10)
C17 C16 H16 119.4
C16 C17 Ru1 70.18(6)
C16 C17 C18 117.89(10)
C16 C17 C24 121.34(11)
C18 C17 Ru1 71.26(6)
C18 C17 C24 120.66(11)
C24 C17 Ru1 126.46(8)
Ru1 C18 H18 131.8
C17 C18 Ru1 70.34(6)
C17 C18 H18 119.6
C19 C18 Ru1 71.23(6)
C19 C18 C17 120.79(10)
C19 C18 H18 119.6
Ru1 C19 H19 129.2
C18 C19 Ru1 71.37(6)
C18 C19 H19 119.3
C18 C19 C20 121.44(10)
C20 C19 Ru1 72.64(6)
C20 C19 H19 119.3
C15 C20 Ru1 70.65(6)
C15 C20 C19 117.81(10)
C15 C20 C21 123.73(10)
C19 C20 Ru1 69.40(6)
C19 C20 C21 118.45(10)
C21 C20 Ru1 130.09(8)
C20 C21 H21 107.6
C20 C21 C23 108.73(11)
C22 C21 C20 114.17(11)
C22 C21 H21 107.6
C22 C21 C23 110.97(13)
C23 C21 H21 107.6
C21 C22 H22A 109.5
C21 C22 H22B 109.5
C21 C22 H22C 109.5
H22A C22 H22B 109.5
H22A C22 H22C 109.5
H22B C22 H22C 109.5
C21 C23 H23A 109.5
C21 C23 H23B 109.5
C21 C23 H23C 109.5
H23A C23 H23B 109.5
H23A C23 H23C 109.5
H23B C23 H23C 109.5
C17 C24 H24A 109.5
C17 C24 H24B 109.5
C17 C24 H24C 109.5
H24A C24 H24B 109.5
H24A C24 H24C 109.5
H24B C24 H24C 109.5

loop_
_geom_bond_atom_site_label_1
_geom_bond_atom_site_label_2
_geom_bond_distance
Ru1 Cl1 2.4173(3)
Ru1 N9 2.1256(9)
Ru1 N12 2.1702(11)
Ru1 N12A 2.157(8)
Ru1 C15 2.2039(11)
Ru1 C16 2.1522(11)
Ru1 C17 2.1728(11)
Ru1 C18 2.1850(11)
Ru1 C19 2.1831(11)
Ru1 C20 2.2260(10)
C1 H1A 0.9800
C1 H1B 0.9800
C1 H1C 0.9800
C1 C2 1.5048(18)
C2 C3 1.3931(18)
C2 C7 1.4014(18)
C3 H3 0.9500
C3 C4 1.3970(17)
C4 H4 0.9500
C4 C5 1.3907(16)
C5 C6 1.3906(17)
C5 S8 1.7834(12)
C6 H6 0.9500
C6 C7 1.3849(19)
C7 H7 0.9500
S8 O8A 1.4428(10)
S8 O8B 1.4589(10)
S8 N9 1.5729(10)
N9 C10A 1.458(10)
N9 C10 1.4863(16)
C10A H10A 0.9900
C10A H10B 0.9900
C10A C11A 1.513(14)
C10 H10C 0.9900
C10 H10D 0.9900
C10 C11 1.503(2)
C11A H11A 0.9900
C11A H11B 0.9900
C11A N12A 1.512(12)
C11 H11C 0.9900
C11 H11D 0.9900
C11 N12 1.4780(17)
N12 H12 1.0000
N12 C13 1.4849(18)
N12A H12A 1.0000
N12A C13A 1.510(14)
C13 H13A 0.9900
C13 H13B 0.9900
C13 C14 1.513(2)
C13A H13C 0.9900
C13A H13D 0.9900
C13A C14 1.469(11)
C14 H14A 0.9800
C14 H14B 0.9800
C14 H14C 0.9800
C14 H14D 0.9800
C14 H14E 0.9800
C14 H14F 0.9800
C15 H15 0.9500
C15 C16 1.4322(15)
C15 C20 1.4053(15)
C16 H16 0.9500
C16 C17 1.4099(16)
C17 C18 1.4331(16)
C17 C24 1.5009(16)
C18 H18 0.9500
C18 C19 1.4003(16)
C19 H19 0.9500
C19 C20 1.4345(16)
C20 C21 1.5143(16)
C21 H21 1.0000
C21 C22 1.512(2)
C21 C23 1.535(2)
C22 H22A 0.9800
C22 H22B 0.9800
C22 H22C 0.9800
C23 H23A 0.9800
C23 H23B 0.9800
C23 H23C 0.9800
C24 H24A 0.9800
C24 H24B 0.9800
C24 H24C 0.9800

loop_
_geom_hbond_atom_site_label_D
_geom_hbond_atom_site_label_H
_geom_hbond_atom_site_label_A
_geom_hbond_distance_DH
_geom_hbond_distance_HA
_geom_hbond_distance_DA
_geom_hbond_angle_DHA
_geom_hbond_site_symmetry_A
N12 H12 O8B 1.00 2.11 3.1078(17) 173.3 2_645
N12A H12A Cl1 1.00 2.25 2.744(9) 109.3 .

loop_
_geom_torsion_atom_site_label_1
_geom_torsion_atom_site_label_2
_geom_torsion_atom_site_label_3
_geom_torsion_atom_site_label_4
_geom_torsion
Ru1 N9 C10A C11A -37.1(9)
Ru1 N9 C10 C11 33.13(15)
Ru1 N12 C13 C14 -178.79(11)
Ru1 N12A C13A C14 170.2(6)
Ru1 C15 C16 C17 55.26(9)
Ru1 C15 C20 C19 -52.65(9)
Ru1 C15 C20 C21 125.89(11)
Ru1 C16 C17 C18 54.76(9)
Ru1 C16 C17 C24 -121.34(11)
Ru1 C17 C18 C19 52.37(9)
Ru1 C18 C19 C20 54.90(9)
Ru1 C19 C20 C15 53.25(9)
Ru1 C19 C20 C21 -125.37(10)
Ru1 C20 C21 C22 81.93(14)
Ru1 C20 C21 C23 -153.57(10)
C1 C2 C3 C4 179.32(12)
C1 C2 C7 C6 -178.89(13)
C2 C3 C4 C5 -0.73(19)
C3 C2 C7 C6 1.76(19)
C3 C4 C5 C6 2.41(19)
C3 C4 C5 S8 -175.96(10)
C4 C5 C6 C7 -2.01(19)
C4 C5 S8 O8A 130.01(11)
C4 C5 S8 O8B 6.47(12)
C4 C5 S8 N9 -111.78(10)
C5 C6 C7 C2 -0.1(2)
C5 S8 N9 Ru1 -105.85(8)
C5 S8 N9 C10A 48.9(5)
C5 S8 N9 C10 73.55(11)
C6 C5 S8 O8A -48.39(11)
C6 C5 S8 O8B -171.93(10)
C6 C5 S8 N9 69.82(11)
C7 C2 C3 C4 -1.33(19)
S8 C5 C6 C7 176.43(10)
S8 N9 C10A C11A 163.4(6)
S8 N9 C10 C11 -146.39(10)
O8A S8 N9 Ru1 9.73(10)
O8A S8 N9 C10A 164.5(5)
O8A S8 N9 C10 -170.87(10)
O8B S8 N9 Ru1 139.81(8)
O8B S8 N9 C10A -65.5(5)
O8B S8 N9 C10 -40.80(11)
N9 C10A C11A N12A 59.6(10)
N9 C10 C11 N12 -52.61(17)
C10A C11A N12A Ru1 -56.7(9)
C10A C11A N12A C13A 176.2(8)
C10 C11 N12 Ru1 46.98(15)
C10 C11 N12 C13 176.53(12)
C11A N12A C13A C14 -68.6(14)
C11 N12 C13 C14 55.6(2)
C15 C16 C17 Ru1 -55.72(9)
C15 C16 C17 C18 -0.97(16)
C15 C16 C17 C24 -177.06(11)
C15 C20 C21 C22 -10.44(17)
C15 C20 C21 C23 114.06(14)
C16 C15 C20 Ru1 50.88(9)
C16 C15 C20 C19 -1.76(16)
C16 C15 C20 C21 176.78(10)
C16 C17 C18 Ru1 -54.23(9)
C16 C17 C18 C19 -1.86(16)
C17 C18 C19 Ru1 -51.98(9)
C17 C18 C19 C20 2.92(16)
C18 C19 C20 Ru1 -54.32(9)
C18 C19 C20 C15 -1.07(16)
C18 C19 C20 C21 -179.69(10)
C19 C20 C21 C22 168.09(12)
C19 C20 C21 C23 -67.40(14)
C20 C15 C16 Ru1 -52.44(10)
C20 C15 C16 C17 2.82(16)
C24 C17 C18 Ru1 121.90(10)
C24 C17 C18 C19 174.27(11)
